data_4345349
loop_
_publ_author_name
'Lander, Laura'
'Rousse, Gwena\"elle'
'Batuk, Dmitry'
'Colin, Claire V.'
'Dalla Corte, Daniel Alves'
'Tarascon, Jean-Marie'

_publ_section_title
;
 Synthesis, Structure, and Electrochemical Properties of K-Based Sulfates
 K2M2(SO4)3 with M = Fe and Cu.
;
_journal_issue 4
_journal_name_full 'Inorganic chemistry'
_journal_page_first 2013
_journal_page_last 2021
_journal_paper_doi 10.1021/acs.inorgchem.6b02526
_journal_volume 56
_journal_year 2017
_chemical_formula_sum 'Cu2 K2 O12 S3'
_chemical_formula_weight 493.48
_chemical_name_systematic ' ?'
_space_group_IT_number 19
_symmetry_cell_setting orthorhombic
_symmetry_space_group_name_Hall 'P 2ac 2ab'
_symmetry_space_group_name_H-M 'P 21 21 21'
_cell_angle_alpha 90.00000
_cell_angle_beta 90.00000
_cell_angle_gamma 90.00000
_cell_formula_units_Z 4
_cell_length_a 4.810648(8)
_cell_length_b 11.91795(3)
_cell_length_c 18.67516(4)
_cell_measurement_temperature 293
_cell_volume 1070.704(4)
_computing_structure_refinement FULLPROF
_diffrn_ambient_temperature 293
_diffrn_measurement_device_type 11BM
_diffrn_radiation_type synchrotron
_diffrn_radiation_wavelength 0.41420
_diffrn_source Synchrotron
_pd_instr_location ' ?'
_pd_meas_2theta_range_inc 0.001000
_pd_meas_2theta_range_max 49.99400
_pd_meas_2theta_range_min 0.50000
_pd_meas_number_of_points 49495
_pd_proc_2theta_range_inc 0.001000
_pd_proc_2theta_range_max 49.9952
_pd_proc_2theta_range_min 0.5012
_pd_proc_ls_pref_orient_corr ' ?'
_pd_proc_ls_prof_R_factor 5.2362
_pd_proc_ls_prof_wR_expected 6.3122
_pd_proc_ls_prof_wR_factor 6.3959
_pd_proc_wavelength 0.414203
_pd_spec_mounting ' ?'
_refine_ls_number_parameters 107
_refine_ls_number_reflns 5399
_refine_ls_number_restraints 0
_refine_ls_R_I_factor 4.8369
_cod_data_source_file ic6b02526_si_003.cif
_cod_data_source_block global
_cod_depositor_comments
;
The following automatic conversions were performed:

'_symmetry_cell_setting' value 'Orthorhombic' changed to
'orthorhombic' according to
/home/data/users/saulius/crontab/automatic-downloads/current/ACS/lib/dictionaries/cif_core.dic
dictionary named 'cif_core.dic' version 2.4.2 from 2011-04-26.

Automatic conversion script
Id: cif_fix_values 4973 2017-02-22 13:04:09Z antanas 
;
_cod_original_formula_sum K2Cu2S3O12
_cod_database_code 4345349
_pd_proc_ls_prof_cr_factor 11.7198
_pd_proc_ls_prof_cwr_factor 12.1553
_pd_proc_ls_prof_cwr_expected 11.9963
_pd_proc_ls_prof_chi2 1.0267
_pd_proc_ls_prof_echi2 1.0014

loop_
_symmetry_equiv_pos_as_xyz
x,y,z
x+1/2,-y+1/2,-z
-x,y+1/2,-z+1/2
-x+1/2,-y,z+1/2

loop_
_atom_site_label
_atom_site_fract_x
_atom_site_fract_y
_atom_site_fract_z
_atom_site_U_iso_or_equiv
_atom_site_occupancy
_atom_site_adp_type
_atom_site_type_symbol
K1 0.1825(3) 0.13076(11) 0.40811(7) 0.0242(5) 1.00000 Uiso K
K2 0.6959(4) 0.32848(11) 0.18436(7) 0.0192(5) 1.00000 Uiso K
Cu1 0.2442(3) 0.48396(6) 0.34274(4) 0.0168(2) 1.00000 Uiso Cu
Cu2 0.2401(2) 0.11442(7) 0.05180(4) 0.0137(2) 1.00000 Uiso Cu
S1 0.2467(5) 0.11663(13) 0.21865(8) 0.0101(4) 1.00000 Uiso S
O1 0.1657(9) 0.0335(3) 0.2730(2) 0.0193(14) 1.00000 Uiso O
O2 0.0795(7) 0.0829(3) 0.1515(2) 0.0063(12) 1.00000 Uiso O
O3 0.2030(11) 0.2315(3) 0.23780(17) 0.0224(13) 1.00000 Uiso O
O4 0.5470(7) 0.1145(4) 0.19594(19) 0.0075(12) 1.00000 Uiso O
S2 0.2098(4) 0.38040(15) 0.04783(8) 0.0130(4) 1.00000 Uiso S
O5 0.1949(10) 0.6027(3) 0.47395(18) 0.0197(13) 1.00000 Uiso O
O6 0.3175(8) 0.2728(3) 0.07609(17) 0.0074(12) 1.00000 Uiso O
O7 0.8985(8) 0.3761(4) 0.0466(2) 0.0136(14) 1.00000 Uiso O
O8 0.2946(11) 0.4665(3) 0.09906(20) 0.0141(12) 1.00000 Uiso O
S3 0.2311(5) 0.14077(12) 0.59875(8) 0.0109(4) 1.00000 Uiso S
O9 0.0626(7) 0.1197(4) 0.66422(19) 0.0069(11) 1.00000 Uiso O
O10 0.1838(11) 0.0507(3) 0.5471(2) 0.0195(15) 1.00000 Uiso O
O11 0.1678(8) 0.2488(4) 0.56824(18) 0.0107(12) 1.00000 Uiso O
O12 0.0359(7) 0.3579(3) 0.3784(2) 0.0065(11) 1.00000 Uiso O

loop_
_atom_type_symbol
_atom_type_scat_Cromer_Mann_a1
_atom_type_scat_Cromer_Mann_b1
_atom_type_scat_Cromer_Mann_a2
_atom_type_scat_Cromer_Mann_b2
_atom_type_scat_Cromer_Mann_a3
_atom_type_scat_Cromer_Mann_b3
_atom_type_scat_Cromer_Mann_a4
_atom_type_scat_Cromer_Mann_b4
_atom_type_scat_Cromer_Mann_c
_atom_type_scat_dispersion_real
_atom_type_scat_dispersion_imag
_atom_type_scat_source
k 8.21860 12.79490 7.43980 0.77480 1.05190 213.18700 0.86590 41.68410 1.42280 0.11800 0.15600 International_Tables_for_Crystallography_Vol.C(1991)_Tables_6.1.1.4_and_6.1.1.5
cu 13.33800 3.58280 7.16760 0.24700 5.61580 11.39660 1.67350 64.81260 1.19100 0.26500 0.82600 International_Tables_for_Crystallography_Vol.C(1991)_Tables_6.1.1.4_and_6.1.1.5
s 6.90530 1.46790 5.20340 22.21510 1.43790 0.25360 1.58630 56.17200 0.86690 0.06800 0.07600 International_Tables_for_Crystallography_Vol.C(1991)_Tables_6.1.1.4_and_6.1.1.5
o 3.04850 13.27710 2.28680 5.70110 1.54630 0.32390 0.86700 32.90890 0.25080 0.00300 0.00400 International_Tables_for_Crystallography_Vol.C(1991)_Tables_6.1.1.4_and_6.1.1.5

loop_
_geom_angle_atom_site_label_1
_geom_angle_atom_site_label_2
_geom_angle_atom_site_label_3
_geom_angle
_geom_angle_site_symmetry_1
_geom_angle_site_symmetry_3
O1 K1 O10 135.1(2) 1_555 1_555
O1 K1 O11 108.7(2) 1_555 2_456
O1 K1 O11 112.6(2) 1_555 2_556
O1 K1 O12 102.25(20) 1_555 1_555
O10 K1 O11 91.7(2) 1_555 2_456
O10 K1 O11 91.6(2) 1_555 2_556
O10 K1 O12 120.7(2) 1_555 1_555
O11 K1 O11 116.0(2) 2_456 2_556
O11 K1 O12 49.29(15) 2_456 1_555
O11 K1 O12 75.41(18) 2_556 1_555
O1 K2 O3 118.8(3) 3_655 1_555
O1 K2 O3 93.0(2) 3_655 1_655
O1 K2 O4 157.9(3) 3_655 1_555
O1 K2 O6 126.7(2) 3_655 1_555
O1 K2 O7 90.1(2) 3_655 1_555
O1 K2 O8 79.4(2) 3_655 1_555
O1 K2 O9 64.94(17) 3_655 2_556
O3 K2 O3 115.2(3) 1_555 1_655
O3 K2 O4 49.56(18) 1_555 1_555
O3 K2 O6 67.16(17) 1_555 1_555
O3 K2 O7 134.3(3) 1_555 1_555
O3 K2 O8 82.61(19) 1_555 1_555
O3 K2 O9 64.28(18) 1_555 2_556
O3 K2 O4 79.3(2) 1_655 1_555
O3 K2 O6 134.9(3) 1_655 1_555
O3 K2 O7 96.0(2) 1_655 1_555
O3 K2 O8 162.1(3) 1_655 1_555
O3 K2 O9 86.3(2) 1_655 2_556
O4 K2 O6 69.89(18) 1_555 1_555
O4 K2 O7 111.2(2) 1_555 1_555
O4 K2 O8 113.4(2) 1_555 1_555
O4 K2 O9 93.7(2) 1_555 2_556
O6 K2 O7 67.18(17) 1_555 1_555
O6 K2 O8 47.71(14) 1_555 1_555
O6 K2 O9 126.7(2) 1_555 2_556
O7 K2 O8 68.01(19) 1_555 1_555
O7 K2 O9 155.0(2) 1_555 2_556
O8 K2 O9 104.68(20) 1_555 2_556
O1 Cu1 O2 52.75(18) 3_555 3_555
O1 Cu1 O4 85.2(2) 3_555 3_655
O1 Cu1 O5 118.1(2) 3_555 1_555
O1 Cu1 S3 152.01(19) 3_555 2_556
O1 Cu1 O9 126.1(3) 3_555 2_556
O1 Cu1 O10 175.2(3) 3_555 2_556
O1 Cu1 O12 93.5(2) 3_555 1_555
O2 Cu1 O4 87.2(3) 3_555 3_655
O2 Cu1 O5 65.52(19) 3_555 1_555
O2 Cu1 S3 154.9(2) 3_555 2_556
O2 Cu1 O9 178.1(3) 3_555 2_556
O2 Cu1 O10 127.6(3) 3_555 2_556
O2 Cu1 O12 92.1(3) 3_555 1_555
O4 Cu1 O5 88.0(2) 3_655 1_555
O4 Cu1 S3 97.3(2) 3_655 2_556
O4 Cu1 O9 94.2(3) 3_655 2_556
O4 Cu1 O10 90.0(2) 3_655 2_556
O4 Cu1 O12 178.7(4) 3_655 1_555
O5 Cu1 S3 89.88(15) 1_555 2_556
O5 Cu1 O9 115.7(3) 1_555 2_556
O5 Cu1 O10 62.13(17) 1_555 2_556
O5 Cu1 O12 92.7(2) 1_555 1_555
S3 Cu1 O12 83.86(18) 2_556 1_555
O9 Cu1 O10 53.65(20) 2_556 2_556
O9 Cu1 O12 86.5(3) 2_556 1_555
O10 Cu1 O12 91.3(3) 2_556 1_555
O2 Cu2 S2 150.7(2) 1_555 2_555
O2 Cu2 O5 79.9(2) 1_555 3_545
O2 Cu2 O5 121.3(3) 1_555 3_645
O2 Cu2 O6 92.2(3) 1_555 1_555
O2 Cu2 O7 172.7(3) 1_555 2_455
O2 Cu2 O10 85.9(3) 1_555 4_554
S2 Cu2 O5 127.6(2) 2_555 3_545
S2 Cu2 O6 88.87(18) 2_555 1_555
S2 Cu2 O10 81.48(19) 2_555 4_554
O5 Cu2 O5 156.1(4) 3_545 3_645
O5 Cu2 O6 107.2(3) 3_545 1_555
O5 Cu2 O7 99.8(3) 3_545 2_455
O5 Cu2 O10 96.0(3) 3_545 4_554
O5 Cu2 O6 84.4(2) 3_645 1_555
O5 Cu2 O7 57.7(2) 3_645 2_455
O5 Cu2 O10 76.3(2) 3_645 4_554
O6 Cu2 O7 94.9(3) 1_555 2_455
O6 Cu2 O10 156.0(3) 1_555 4_554
O7 Cu2 O10 86.9(3) 2_455 4_554
O1 S1 O2 104.3(4) 1_555 1_555
O1 S1 O3 115.7(4) 1_555 1_555
O1 S1 O4 115.9(4) 1_555 1_555
O2 S1 O3 112.1(4) 1_555 1_555
O2 S1 O4 105.5(4) 1_555 1_555
O3 S1 O4 103.2(4) 1_555 1_555
K1 O1 K2 95.99(13) 1_555 3_645
K1 O1 Cu1 139.42(13) 1_555 3_545
K1 O1 S1 109.8(2) 1_555 1_555
K1 O1 O2 140.1(2) 1_555 1_555
K1 O1 O3 80.80(17) 1_555 1_555
K1 O1 O4 109.71(20) 1_555 1_555
K2 O1 Cu1 101.59(13) 3_645 3_545
K2 O1 S1 139.5(2) 3_645 1_555
K2 O1 O2 123.9(2) 3_645 1_555
K2 O1 O3 161.1(2) 3_645 1_555
K2 O1 O4 109.9(2) 3_645 1_555
Cu1 O1 S1 79.0(2) 3_545 1_555
Cu1 O1 O3 92.55(19) 3_545 1_555
Cu1 O1 O4 98.22(19) 3_545 1_555
O2 O1 O3 61.3(2) 1_555 1_555
O2 O1 O4 59.2(2) 1_555 1_555
O3 O1 O4 55.0(2) 1_555 1_555
Cu1 O2 Cu2 117.40(17) 3_545 1_555
Cu1 O2 S1 121.8(2) 3_545 1_555
Cu1 O2 O1 86.4(2) 3_545 1_555
Cu1 O2 O3 126.0(3) 3_545 1_555
Cu1 O2 O4 46.90(18) 3_545 1_455
Cu1 O2 O4 144.3(2) 3_545 1_555
Cu1 O2 O5 73.21(19) 3_545 3_545
Cu1 O2 O6 144.2(2) 3_545 1_555
Cu1 O2 S3 73.91(15) 3_545 4_554
Cu1 O2 O9 88.1(2) 3_545 4_554
Cu1 O2 O10 91.1(2) 3_545 4_554
Cu2 O2 S1 119.6(2) 1_555 1_555
Cu2 O2 O1 147.7(3) 1_555 1_555
Cu2 O2 O3 111.8(2) 1_555 1_555
Cu2 O2 O4 127.4(2) 1_555 1_455
Cu2 O2 O4 86.2(2) 1_555 1_555
Cu2 O2 O5 51.70(19) 1_555 3_545
Cu2 O2 S3 75.46(14) 1_555 4_554
Cu2 O2 O9 90.2(2) 1_555 4_554
Cu2 O2 O10 46.33(17) 1_555 4_554
Cu2 O2 O12 93.97(20) 1_555 3_545
S1 O2 O4 101.9(3) 1_555 1_455
S1 O2 O5 159.6(3) 1_555 3_545
S1 O2 O6 89.2(2) 1_555 1_555
S1 O2 S3 109.99(20) 1_555 4_554
S1 O2 O9 81.1(3) 1_555 4_554
S1 O2 O10 120.6(3) 1_555 4_554
S1 O2 O12 121.1(3) 1_555 3_545
O1 O2 O3 60.9(2) 1_555 1_555
O1 O2 O4 84.7(2) 1_555 1_455
O1 O2 O4 63.3(2) 1_555 1_555
O1 O2 O5 159.1(3) 1_555 3_545
O1 O2 O6 125.9(3) 1_555 1_555
O1 O2 S3 92.32(19) 1_555 4_554
O1 O2 O9 67.8(2) 1_555 4_554
O1 O2 O10 117.3(3) 1_555 4_554
O1 O2 O12 89.3(2) 1_555 3_545
O3 O2 O4 85.9(2) 1_555 1_455
O3 O2 O4 56.1(2) 1_555 1_555
O3 O2 O5 128.5(3) 1_555 3_545
O3 O2 O6 70.25(19) 1_555 1_555
O3 O2 S3 141.6(2) 1_555 4_554
O3 O2 O9 113.0(3) 1_555 4_554
O3 O2 O10 140.8(3) 1_555 4_554
O3 O2 O12 150.1(3) 1_555 3_545
O4 O2 O4 138.4(3) 1_455 1_555
O4 O2 O5 78.0(2) 1_455 3_545
O4 O2 O6 114.3(2) 1_455 1_555
O4 O2 S3 120.8(2) 1_455 4_554
O4 O2 O9 129.3(2) 1_455 4_554
O4 O2 O10 133.1(3) 1_455 4_554
O4 O2 O12 90.4(2) 1_455 3_545
O4 O2 O5 137.4(3) 1_555 3_545
O4 O2 O6 71.3(2) 1_555 1_555
O4 O2 S3 88.20(19) 1_555 4_554
O4 O2 O9 64.0(2) 1_555 4_554
O4 O2 O10 87.1(2) 1_555 4_554
O4 O2 O12 113.7(3) 1_555 3_545
O5 O2 O6 72.8(2) 3_545 1_555
O5 O2 S3 86.61(18) 3_545 4_554
O5 O2 O9 115.0(2) 3_545 4_554
O5 O2 O10 68.9(2) 3_545 4_554
O5 O2 O12 79.2(2) 3_545 3_545
O6 O2 S3 114.59(18) 1_555 4_554
O6 O2 O9 116.3(2) 1_555 4_554
O6 O2 O10 86.8(2) 1_555 4_554
O6 O2 O12 136.9(2) 1_555 3_545
O9 O2 O10 49.47(18) 4_554 4_554
O9 O2 O12 49.62(17) 4_554 3_545
O10 O2 O12 52.26(18) 4_554 3_545
K2 O3 K2 115.17(17) 1_455 1_555
K2 O3 S1 115.0(2) 1_455 1_555
K2 O3 O1 114.6(2) 1_455 1_555
K2 O3 O2 81.82(19) 1_455 1_555
K2 O3 O4 137.3(3) 1_455 1_555
K2 O3 S1 100.4(2) 1_555 1_555
K2 O3 O1 123.4(2) 1_555 1_555
K2 O3 O2 105.4(2) 1_555 1_555
K2 O3 O4 61.5(2) 1_555 1_555
O1 O3 O2 57.8(2) 1_555 1_555
O1 O3 O4 64.0(2) 1_555 1_555
O2 O3 O4 61.1(2) 1_555 1_555
K2 O4 Cu1 125.82(18) 1_555 3_645
K2 O4 S1 105.4(2) 1_555 1_555
K2 O4 O1 127.5(2) 1_555 1_555
K2 O4 O2 111.8(2) 1_555 1_555
K2 O4 O2 81.61(18) 1_555 1_655
K2 O4 O3 68.9(2) 1_555 1_555
K2 O4 O9 162.8(3) 1_555 4_554
Cu1 O4 S1 126.9(2) 3_645 1_555
Cu1 O4 O1 106.0(3) 3_645 1_555
Cu1 O4 O2 102.9(2) 3_645 1_555
Cu1 O4 O2 45.94(18) 3_645 1_655
Cu1 O4 O3 164.0(3) 3_645 1_555
S1 O4 O2 172.8(3) 1_555 1_655
S1 O4 O9 84.2(3) 1_555 4_554
O1 O4 O2 57.5(2) 1_555 1_555
O1 O4 O2 143.7(3) 1_555 1_655
O1 O4 O3 61.0(2) 1_555 1_555
O1 O4 O9 67.4(2) 1_555 4_554
O2 O4 O2 138.4(3) 1_555 1_655
O2 O4 O3 62.8(2) 1_555 1_555
O2 O4 O9 67.2(2) 1_555 4_554
O2 O4 O3 149.9(3) 1_655 1_555
O2 O4 O9 88.6(2) 1_655 4_554
O3 O4 O9 121.4(3) 1_555 4_554
Cu2 S2 O5 68.9(2) 2_455 4_564
Cu2 S2 O6 121.0(2) 2_455 1_555
Cu2 S2 O8 128.1(3) 2_455 1_555
O5 S2 O6 110.2(4) 4_564 1_555
O5 S2 O7 107.6(4) 4_564 1_455
O5 S2 O8 115.6(4) 4_564 1_555
O6 S2 O7 109.0(4) 1_555 1_455
O6 S2 O8 106.1(4) 1_555 1_555
O7 S2 O8 108.2(5) 1_455 1_555
Cu1 O5 Cu2 85.45(15) 1_555 3_555
Cu1 O5 Cu2 78.05(13) 1_555 3_655
Cu1 O5 S2 148.59(19) 1_555 4_565
Cu1 O5 O6 171.45(20) 1_555 4_565
Cu1 O5 O7 118.3(2) 1_555 4_665
Cu1 O5 O8 130.2(2) 1_555 4_565
Cu2 O5 Cu2 156.10(18) 3_555 3_655
Cu2 O5 O2 48.40(19) 3_555 3_555
Cu2 O5 S2 120.3(2) 3_555 4_565
Cu2 O5 O6 96.5(2) 3_555 4_565
Cu2 O5 O7 156.1(3) 3_555 4_665
Cu2 O5 O8 104.6(2) 3_555 4_565
Cu2 O5 O2 109.53(19) 3_655 3_555
Cu2 O5 S2 81.34(20) 3_655 4_565
Cu2 O5 O6 97.50(20) 3_655 4_565
Cu2 O5 O8 99.3(2) 3_655 4_565
O2 O5 S2 168.7(3) 3_555 4_565
O2 O5 O6 136.6(3) 3_555 4_565
O2 O5 O7 154.2(3) 3_555 4_665
O2 O5 O8 143.0(3) 3_555 4_565
O6 O5 O7 60.5(2) 4_565 4_665
O6 O5 O8 57.37(20) 4_565 4_565
O7 O5 O8 58.9(2) 4_665 4_565
K2 O6 Cu2 120.96(15) 1_555 1_555
K2 O6 O2 95.22(17) 1_555 1_555
K2 O6 S2 106.2(2) 1_555 1_555
K2 O6 O5 116.1(2) 1_555 4_564
K2 O6 O7 125.7(2) 1_555 1_455
K2 O6 O7 128.5(2) 1_555 2_455
K2 O6 O8 70.49(19) 1_555 1_555
Cu2 O6 S2 132.8(2) 1_555 1_555
Cu2 O6 O5 113.6(2) 1_555 4_564
Cu2 O6 O7 106.0(3) 1_555 1_455
Cu2 O6 O8 166.1(3) 1_555 1_555
O2 O6 S2 135.3(3) 1_555 1_555
O2 O6 O5 148.4(3) 1_555 4_564
O2 O6 O7 100.3(3) 1_555 1_455
O2 O6 O7 87.7(2) 1_555 2_455
O2 O6 O8 131.2(3) 1_555 1_555
S2 O6 O7 107.0(3) 1_555 2_455
O5 O6 O7 59.3(2) 4_564 1_455
O5 O6 O7 76.0(2) 4_564 2_455
O5 O6 O8 62.6(2) 4_564 1_555
O7 O6 O7 103.9(3) 1_455 2_455
O7 O6 O8 60.3(2) 1_455 1_555
O7 O6 O8 138.2(3) 2_455 1_555
K2 O7 Cu2 136.34(15) 1_555 2_555
K2 O7 S2 109.9(2) 1_555 1_655
K2 O7 O5 145.5(2) 1_555 4_664
K2 O7 O6 88.73(20) 1_555 1_655
K2 O7 O6 123.28(18) 1_555 2_555
K2 O7 O8 89.6(2) 1_555 1_655
K2 O7 O10 133.3(2) 1_555 3_655
Cu2 O7 S2 113.2(2) 2_555 1_655
Cu2 O7 O5 77.5(2) 2_555 4_664
Cu2 O7 O6 123.8(2) 2_555 1_655
Cu2 O7 O8 130.9(3) 2_555 1_655
Cu2 O7 O10 46.73(18) 2_555 3_655
S2 O7 O6 99.6(3) 1_655 2_555
S2 O7 O10 97.3(3) 1_655 3_655
O5 O7 O6 60.2(2) 4_664 1_655
O5 O7 O6 74.3(2) 4_664 2_555
O5 O7 O8 62.3(2) 4_664 1_655
O5 O7 O10 71.1(2) 4_664 3_655
O6 O7 O6 88.9(2) 1_655 2_555
O6 O7 O8 58.3(2) 1_655 1_655
O6 O7 O10 130.5(3) 1_655 3_655
O6 O7 O8 134.3(3) 2_555 1_655
O6 O7 O10 86.6(2) 2_555 3_655
O8 O7 O10 92.0(3) 1_655 3_655
K2 O8 S2 98.2(2) 1_555 1_555
K2 O8 O5 107.79(20) 1_555 4_564
K2 O8 O6 61.80(18) 1_555 1_555
K2 O8 O7 118.9(2) 1_555 1_455
O5 O8 O6 60.0(2) 4_564 1_555
O5 O8 O7 58.8(2) 4_564 1_455
O6 O8 O7 61.4(2) 1_555 1_455
Cu1 S3 O2 70.95(12) 2_456 4_555
Cu1 S3 O10 75.7(2) 2_456 1_555
Cu1 S3 O11 115.1(3) 2_456 1_555
Cu1 S3 O12 131.1(3) 2_456 2_556
O2 S3 O9 75.2(3) 4_555 1_555
O2 S3 O10 67.0(3) 4_555 1_555
O2 S3 O11 173.4(4) 4_555 1_555
O2 S3 O12 67.9(2) 4_555 2_556
O9 S3 O10 109.5(4) 1_555 1_555
O9 S3 O11 111.1(4) 1_555 1_555
O9 S3 O12 107.2(4) 1_555 2_556
O10 S3 O11 111.3(5) 1_555 1_555
O10 S3 O12 110.0(4) 1_555 2_556
O11 S3 O12 107.7(4) 1_555 2_556
K2 O9 Cu1 111.18(16) 2_456 2_456
K2 O9 O2 96.90(17) 2_456 4_555
K2 O9 O4 92.58(20) 2_456 4_555
K2 O9 S3 129.10(20) 2_456 1_555
K2 O9 O10 152.3(2) 2_456 1_555
K2 O9 O11 122.0(2) 2_456 1_555
K2 O9 O12 117.96(19) 2_456 2_456
K2 O9 O12 94.99(18) 2_456 2_556
Cu1 O9 O2 86.3(2) 2_456 4_555
Cu1 O9 S3 118.3(2) 2_456 1_555
Cu1 O9 O10 85.1(2) 2_456 1_555
Cu1 O9 O11 120.8(3) 2_456 1_555
Cu1 O9 O12 46.03(18) 2_456 2_456
Cu1 O9 O12 140.9(2) 2_456 2_556
O2 O9 O4 48.76(19) 4_555 4_555
O2 O9 S3 75.9(2) 4_555 1_555
O2 O9 O10 60.7(2) 4_555 1_555
O2 O9 O11 109.7(3) 4_555 1_555
O2 O9 O12 127.4(2) 4_555 2_456
O2 O9 O12 61.32(19) 4_555 2_556
O4 O9 S3 115.4(3) 4_555 1_555
O4 O9 O10 84.3(2) 4_555 1_555
O4 O9 O11 143.3(3) 4_555 1_555
O4 O9 O12 89.1(2) 4_555 2_456
O4 O9 O12 110.1(3) 4_555 2_556
S3 O9 O12 104.8(3) 1_555 2_456
O10 O9 O11 59.5(2) 1_555 1_555
O10 O9 O12 89.6(3) 1_555 2_456
O10 O9 O12 60.8(2) 1_555 2_556
O11 O9 O12 85.1(2) 1_555 2_456
O11 O9 O12 59.3(2) 1_555 2_556
O12 O9 O12 141.4(3) 2_456 2_556
K1 O10 Cu1 133.98(14) 1_555 2_456
K1 O10 Cu2 112.36(15) 1_555 4_555
K1 O10 O2 149.6(2) 1_555 4_555
K1 O10 O7 70.32(19) 1_555 3_645
K1 O10 S3 111.5(2) 1_555 1_555
K1 O10 O9 137.2(2) 1_555 1_555
K1 O10 O11 79.31(20) 1_555 1_555
K1 O10 O12 112.4(2) 1_555 2_556
Cu1 O10 Cu2 87.89(15) 2_456 4_555
Cu1 O10 O2 74.06(17) 2_456 4_555
Cu1 O10 O7 103.44(20) 2_456 3_645
Cu1 O10 S3 75.9(2) 2_456 1_555
Cu1 O10 O11 90.0(2) 2_456 1_555
Cu1 O10 O12 99.2(2) 2_456 2_556
Cu2 O10 O2 47.76(17) 4_555 4_555
Cu2 O10 O7 46.40(18) 4_555 3_645
Cu2 O10 S3 131.6(2) 4_555 1_555
Cu2 O10 O9 109.9(3) 4_555 1_555
Cu2 O10 O11 165.2(3) 4_555 1_555
Cu2 O10 O12 106.6(2) 4_555 2_556
O2 O10 O7 94.1(2) 4_555 3_645
O2 O10 S3 83.9(3) 4_555 1_555
O2 O10 O9 69.9(2) 4_555 1_555
O2 O10 O11 117.7(3) 4_555 1_555
O2 O10 O12 64.5(2) 4_555 2_556
O7 O10 S3 178.0(3) 3_645 1_555
O7 O10 O9 143.3(3) 3_645 1_555
O7 O10 O11 147.9(3) 3_645 1_555
O7 O10 O12 143.0(3) 3_645 2_556
O9 O10 O11 60.4(2) 1_555 1_555
O9 O10 O12 60.0(2) 1_555 2_556
O11 O10 O12 59.3(2) 1_555 2_556
K1 O11 K1 116.01(14) 2_456 2_556
K1 O11 S3 125.2(2) 2_456 1_555
K1 O11 O9 92.0(2) 2_456 1_555
K1 O11 O10 124.3(2) 2_456 1_555
K1 O11 O12 146.0(2) 2_456 2_556
K1 O11 S3 101.7(2) 2_556 1_555
K1 O11 O9 112.4(2) 2_556 1_555
K1 O11 O10 119.1(2) 2_556 1_555
K1 O11 O12 64.40(18) 2_556 2_556
O9 O11 O10 60.1(2) 1_555 1_555
O9 O11 O12 60.6(2) 1_555 2_556
O10 O11 O12 61.4(2) 1_555 2_556
K1 O12 Cu1 132.80(15) 1_555 1_555
K1 O12 O2 177.1(2) 1_555 3_555
K1 O12 S3 101.1(2) 1_555 2_456
K1 O12 O9 113.6(2) 1_555 2_456
K1 O12 O9 85.31(18) 1_555 2_556
K1 O12 O10 118.9(2) 1_555 2_456
K1 O12 O11 66.31(18) 1_555 2_456
Cu1 O12 S3 126.0(2) 1_555 2_456
Cu1 O12 O9 106.8(2) 1_555 2_456
Cu1 O12 O9 47.51(18) 1_555 2_556
Cu1 O12 O10 102.1(3) 1_555 2_456
Cu1 O12 O11 160.5(3) 1_555 2_456
O2 O12 S3 81.7(2) 3_555 2_456
O2 O12 O9 69.1(2) 3_555 2_456
O2 O12 O9 91.9(2) 3_555 2_556
O2 O12 O10 63.2(2) 3_555 2_456
O2 O12 O11 116.4(3) 3_555 2_456
S3 O12 O9 173.6(3) 2_456 2_556
O9 O12 O9 141.4(3) 2_456 2_556
O9 O12 O10 59.2(2) 2_456 2_456
O9 O12 O11 60.1(2) 2_456 2_456
O9 O12 O10 141.4(3) 2_556 2_456
O9 O12 O11 151.4(3) 2_556 2_456
O10 O12 O11 59.2(2) 2_456 2_456

loop_
_geom_bond_atom_site_label_1
_geom_bond_atom_site_label_2
_geom_bond_distance
_geom_bond_site_symmetry_2
K1 O1 2.778(4) 1_555
K1 O7 3.175(5) 3_645
K1 O8 3.020(5) 3_545
K1 O8 3.190(5) 3_645
K1 O10 2.765(4) 1_555
K1 O11 3.306(4) 1_555
K1 O11 2.896(4) 2_456
K1 O11 2.776(4) 2_556
K1 O12 2.852(4) 1_555
K2 S1 3.384(3) 1_555
K2 O1 2.655(4) 3_655
K2 O3 2.820(5) 1_555
K2 O3 2.878(5) 1_655
K2 O4 2.658(5) 1_555
K2 O6 2.800(4) 1_555
K2 O7 2.809(4) 1_555
K2 O8 2.995(5) 1_555
K2 O9 2.965(4) 2_556
Cu1 S1 3.065(2) 3_555
Cu1 S1 3.132(2) 3_655
Cu1 O1 2.985(4) 3_555
Cu1 O2 1.956(4) 3_555
Cu1 O4 1.988(4) 3_655
Cu1 O5 2.840(4) 1_555
Cu1 S3 3.082(2) 2_456
Cu1 S3 2.982(2) 2_556
Cu1 O9 1.972(4) 2_556
Cu1 O10 2.979(5) 2_556
Cu1 O12 1.925(4) 1_555
Cu2 S1 3.1162(17) 1_555
Cu2 O2 2.051(4) 1_555
Cu2 O4 3.070(4) 1_555
Cu2 S2 3.1742(20) 1_555
Cu2 S2 3.1581(20) 2_455
Cu2 S2 2.9277(20) 2_555
Cu2 O5 2.152(5) 3_545
Cu2 O5 2.764(5) 3_645
Cu2 O6 1.977(4) 1_555
Cu2 O7 1.993(4) 2_455
Cu2 S3 3.1682(17) 4_554
Cu2 O10 2.004(4) 4_554
S1 K2 3.384(3) 1_555
S1 Cu1 3.065(2) 3_545
S1 Cu1 3.132(2) 3_645
S1 Cu2 3.1162(17) 1_555
S1 O1 1.471(4) 1_555
S1 O2 1.543(4) 1_555
S1 O3 1.430(4) 1_555
S1 O4 3.393(4) 1_455
S1 O4 1.506(4) 1_555
S1 O6 3.266(4) 1_555
S1 O9 3.132(5) 4_554
O1 K1 2.778(4) 1_555
O1 K2 2.655(4) 3_645
O1 Cu1 2.985(4) 3_545
O1 S1 1.471(4) 1_555
O1 O2 2.381(5) 1_555
O1 O3 2.456(5) 1_555
O1 O4 2.523(5) 1_555
O1 O8 3.354(6) 3_545
O1 O9 3.028(6) 4_554
O2 Cu1 1.956(4) 3_545
O2 Cu2 2.051(4) 1_555
O2 S1 1.543(4) 1_555
O2 O1 2.381(5) 1_555
O2 O3 2.467(5) 1_555
O2 O4 2.719(5) 1_455
O2 O4 2.427(5) 1_555
O2 O5 2.699(5) 3_545
O2 O6 2.901(5) 1_555
O2 S3 2.984(4) 4_554
O2 O9 2.975(6) 4_554
O2 O10 2.763(5) 4_554
O2 O12 2.795(5) 3_545
O3 K2 2.878(5) 1_455
O3 K2 2.820(5) 1_555
O3 S1 1.430(4) 1_555
O3 O1 2.456(5) 1_555
O3 O2 2.467(5) 1_555
O3 O4 2.301(6) 1_555
O3 O6 3.109(5) 1_555
O3 O9 3.080(6) 2_556
O3 O12 3.132(5) 1_555
O4 K2 2.658(5) 1_555
O4 Cu1 1.988(4) 3_645
O4 Cu2 3.070(4) 1_555
O4 S1 1.506(4) 1_555
O4 S1 3.393(4) 1_655
O4 O1 2.523(5) 1_555
O4 O2 2.427(5) 1_555
O4 O2 2.719(5) 1_655
O4 O3 2.301(6) 1_555
O4 O6 3.129(5) 1_555
O4 O9 2.902(7) 4_554
S2 Cu2 3.1742(20) 1_555
S2 Cu2 2.9277(20) 2_455
S2 Cu2 3.1581(20) 2_555
S2 O5 1.468(4) 4_564
S2 O6 1.480(4) 1_555
S2 O7 1.499(4) 1_455
S2 O7 3.314(4) 1_555
S2 O8 1.461(4) 1_555
S2 O10 3.294(5) 3_555
O5 Cu1 2.840(4) 1_555
O5 Cu2 2.152(5) 3_555
O5 Cu2 2.764(5) 3_655
O5 O2 2.699(5) 3_555
O5 S2 1.468(4) 4_565
O5 O6 3.326(6) 3_555
O5 O6 3.238(6) 3_655
O5 O6 2.417(5) 4_565
O5 O7 3.312(6) 3_655
O5 O7 3.171(6) 4_565
O5 O7 2.394(6) 4_665
O5 O8 2.478(5) 4_565
O5 O10 3.089(6) 2_456
O5 O10 3.005(6) 2_556
O6 K2 2.800(4) 1_555
O6 Cu2 1.977(4) 1_555
O6 S1 3.266(4) 1_555
O6 O2 2.901(5) 1_555
O6 O3 3.109(5) 1_555
O6 O4 3.129(5) 1_555
O6 S2 1.480(4) 1_555
O6 O5 3.326(6) 3_545
O6 O5 3.238(6) 3_645
O6 O5 2.417(5) 4_564
O6 O7 2.425(6) 1_455
O6 O7 3.103(6) 1_555
O6 O7 2.924(5) 2_455
O6 O8 2.351(5) 1_555
O7 K1 3.175(5) 3_655
O7 K2 2.809(4) 1_555
O7 Cu2 1.993(4) 2_555
O7 S2 3.314(4) 1_555
O7 S2 1.499(4) 1_655
O7 O5 3.312(6) 3_645
O7 O5 3.171(6) 4_564
O7 O5 2.394(6) 4_664
O7 O6 3.103(6) 1_555
O7 O6 2.425(6) 1_655
O7 O6 2.924(5) 2_555
O7 O8 3.250(6) 1_555
O7 O8 2.398(6) 1_655
O7 O10 2.748(6) 3_655
O8 K1 3.020(5) 3_555
O8 K1 3.190(5) 3_655
O8 K2 2.995(5) 1_555
O8 O1 3.354(6) 3_555
O8 S2 1.461(4) 1_555
O8 O5 2.478(5) 4_564
O8 O6 2.351(5) 1_555
O8 O7 2.398(6) 1_455
O8 O7 3.250(6) 1_555
S3 Cu1 2.982(2) 2_456
S3 Cu1 3.082(2) 2_556
S3 Cu2 3.1682(17) 4_555
S3 O2 2.984(4) 4_555
S3 O9 1.488(4) 1_555
S3 O10 1.461(4) 1_555
S3 O11 1.440(5) 1_555
S3 O12 3.372(4) 2_456
S3 O12 1.527(4) 2_556
O9 K2 2.965(4) 2_456
O9 Cu1 1.972(4) 2_456
O9 S1 3.132(5) 4_555
O9 O1 3.028(6) 4_555
O9 O2 2.975(6) 4_555
O9 O3 3.080(6) 2_456
O9 O4 2.902(7) 4_555
O9 S3 1.488(4) 1_555
O9 O10 2.408(5) 1_555
O9 O11 2.416(6) 1_555
O9 O12 2.669(5) 2_456
O9 O12 2.427(5) 2_556
O10 K1 2.765(4) 1_555
O10 Cu1 2.979(5) 2_456
O10 Cu2 2.004(4) 4_555
O10 O2 2.763(5) 4_555
O10 S2 3.294(5) 3_545
O10 O5 3.005(6) 2_456
O10 O5 3.089(6) 2_556
O10 O7 2.748(6) 3_645
O10 S3 1.461(4) 1_555
O10 O9 2.408(5) 1_555
O10 O11 2.395(6) 1_555
O10 O12 2.448(6) 2_556
O11 K1 3.306(4) 1_555
O11 K1 2.776(4) 2_456
O11 K1 2.896(4) 2_556
O11 S3 1.440(5) 1_555
O11 O9 2.416(6) 1_555
O11 O10 2.395(6) 1_555
O11 O12 2.397(5) 2_556
O12 K1 2.852(4) 1_555
O12 Cu1 1.925(4) 1_555
O12 O2 2.795(5) 3_555
O12 O3 3.132(5) 1_555
O12 S3 1.527(4) 2_456
O12 S3 3.372(4) 2_556
O12 O9 2.427(5) 2_456
O12 O9 2.669(5) 2_556
O12 O10 2.448(6) 2_456
O12 O11 2.397(5) 2_456
